data_4502522
loop_
_publ_author_name
'Bai, Hong-Ye'
'Ma, Jian-Fang'
'Yang, Jin'
'Liu, Ying-Ying'
Hua-Wu,
'Ma, Ji-Cheng'

_publ_section_title
;
 Effect of Anions on the Self-Assembly of Cd(II)-Containing Coordination
 Polymers Based on a Novel Flexible Tetrakis(imidazole) Ligand
;
_journal_issue 2
_journal_name_full 'Crystal Growth &amp; Design'
_journal_page_first 995
_journal_paper_doi 10.1021/cg901332m
_journal_volume 10
_journal_year 2010
_chemical_formula_moiety 'C26 H24 Cd N8 O6, 0.75(H2 O)'
_chemical_formula_sum 'C26 H25.5 Cd N8 O6.75'
_chemical_formula_weight 670.44
_chemical_name_systematic
;
 ?
;
_space_group_IT_number 15
_symmetry_cell_setting monoclinic
_symmetry_space_group_name_Hall '-C 2yc'
_symmetry_space_group_name_H-M 'C 1 2/c 1'
_atom_sites_solution_hydrogens geom
_atom_sites_solution_primary direct
_atom_sites_solution_secondary difmap
_audit_creation_method SHELXL-97
_cell_angle_alpha 90.00
_cell_angle_beta 91.135(4)
_cell_angle_gamma 90.00
_cell_formula_units_Z 8
_cell_length_a 12.0208(5)
_cell_length_b 17.8086(8)
_cell_length_c 24.6623(12)
_cell_measurement_reflns_used 6130
_cell_measurement_temperature 293(2)
_cell_measurement_theta_max 29.1
_cell_measurement_theta_min 4.2
_cell_volume 5278.5(4)
_computing_cell_refinement CrysAlis
_computing_data_collection 'CrysAlis (Oxford Diffraction, 2006)'
_computing_data_reduction CrysAlis
_computing_structure_refinement 'SHELXL-97 (Sheldrick, 1997)'
_computing_structure_solution 'SHELXS-97 (Sheldrick, 1997)'
_diffrn_ambient_temperature 293(2)
_diffrn_detector_area_resol_mean 10.0
_diffrn_measured_fraction_theta_full 0.993
_diffrn_measured_fraction_theta_max 0.859
_diffrn_measurement_device_type 'Oxford Diffraction Gemini R Ultra'
_diffrn_measurement_method '\w scan'
_diffrn_radiation_monochromator graphite
_diffrn_radiation_source 'fine-focus sealed tube'
_diffrn_radiation_type MoK\a
_diffrn_radiation_wavelength 0.71073
_diffrn_reflns_av_R_equivalents 0.0502
_diffrn_reflns_av_sigmaI/netI 0.1320
_diffrn_reflns_limit_h_max 16
_diffrn_reflns_limit_h_min -15
_diffrn_reflns_limit_k_max 23
_diffrn_reflns_limit_k_min -20
_diffrn_reflns_limit_l_max 31
_diffrn_reflns_limit_l_min -20
_diffrn_reflns_number 12319
_diffrn_reflns_theta_full 25.00
_diffrn_reflns_theta_max 29.15
_diffrn_reflns_theta_min 4.16
_exptl_absorpt_coefficient_mu 0.890
_exptl_absorpt_correction_T_max 0.876
_exptl_absorpt_correction_T_min 0.754
_exptl_absorpt_correction_type multi-scan
_exptl_absorpt_process_details
;
CrysAlis (Oxford Diffraction, 2006)
;
_exptl_crystal_colour colorless
_exptl_crystal_density_diffrn 1.687
_exptl_crystal_density_method 'not measured'
_exptl_crystal_description block
_exptl_crystal_F_000 2716
_exptl_crystal_size_max 0.34
_exptl_crystal_size_mid 0.27
_exptl_crystal_size_min 0.16
_refine_diff_density_max 0.463
_refine_diff_density_min -0.342
_refine_diff_density_rms 0.084
_refine_ls_extinction_method none
_refine_ls_goodness_of_fit_ref 0.740
_refine_ls_hydrogen_treatment mixed
_refine_ls_matrix_type full
_refine_ls_number_parameters 386
_refine_ls_number_reflns 6130
_refine_ls_number_restraints 3
_refine_ls_restrained_S_all 0.741
_refine_ls_R_factor_all 0.0858
_refine_ls_R_factor_gt 0.0361
_refine_ls_shift/su_max 0.001
_refine_ls_shift/su_mean 0.000
_refine_ls_structure_factor_coef Fsqd
_refine_ls_weighting_details 'calc w=1/[\s^2^(Fo^2^)+(0.0068P)^2^+0.0000P] where P=(Fo^2^+2Fc^2^)/3'
_refine_ls_weighting_scheme calc
_refine_ls_wR_factor_gt 0.0440
_refine_ls_wR_factor_ref 0.0484
_reflns_number_gt 3449
_reflns_number_total 6130
_reflns_threshold_expression >2sigma(I)
_cod_data_source_file cg901332m_si_002.cif
_cod_data_source_block Compound-11
_cod_original_sg_symbol_Hall '-C 2yc '
_cod_original_sg_symbol_H-M 'C 2/c'
_cod_original_formula_sum 'C26 H25.50 Cd N8 O6.75'
_cod_database_code 4502522

loop_
_symmetry_equiv_pos_as_xyz
'x, y, z'
'-x, y, -z+1/2'
'x+1/2, y+1/2, z'
'-x+1/2, y+1/2, -z+1/2'
'-x, -y, -z'
'x, -y, z-1/2'
'-x+1/2, -y+1/2, -z'
'x+1/2, -y+1/2, z-1/2'

loop_
_atom_site_label
_atom_site_type_symbol
_atom_site_fract_x
_atom_site_fract_y
_atom_site_fract_z
_atom_site_U_iso_or_equiv
_atom_site_adp_type
_atom_site_occupancy
_atom_site_symmetry_multiplicity
_atom_site_calc_flag
_atom_site_refinement_flags
Cd1 Cd 0.818272(17) 0.100885(12) 0.170866(10) 0.02355(6) Uani 1 1 d .
C1 C 0.7950(2) 0.26414(15) 0.12114(14) 0.0284(8) Uani 1 1 d .
H1 H 0.7537 0.2747 0.1517 0.034 Uiso 1 1 calc R
C2 C 0.8960(2) 0.20743(17) 0.06368(14) 0.0315(8) Uani 1 1 d .
H2 H 0.9388 0.1708 0.0471 0.038 Uiso 1 1 calc R
C3 C 0.8732(2) 0.27585(16) 0.04245(14) 0.0314(8) Uani 1 1 d .
H3 H 0.8964 0.2945 0.0093 0.038 Uiso 1 1 calc R
C4 C 0.7574(2) 0.38649(14) 0.07550(12) 0.0250(7) Uani 1 1 d .
H4A H 0.6857 0.3844 0.0928 0.030 Uiso 1 1 calc R
H4B H 0.7437 0.3975 0.0374 0.030 Uiso 1 1 calc R
C5 C 0.8243(2) 0.45176(15) 0.10057(12) 0.0214(7) Uani 1 1 d .
C6 C 0.8654(2) 0.43630(16) 0.15883(13) 0.0285(8) Uani 1 1 d .
H6A H 0.8912 0.3847 0.1606 0.034 Uiso 1 1 calc R
H6B H 0.9292 0.4683 0.1662 0.034 Uiso 1 1 calc R
C7 C 0.6947(2) 0.40666(18) 0.21670(13) 0.0333(7) Uani 1 1 d .
H7 H 0.6662 0.3646 0.1989 0.040 Uiso 1 1 calc R
C8 C 0.6544(3) 0.43856(16) 0.26136(14) 0.0343(8) Uani 1 1 d .
H8 H 0.5925 0.4220 0.2800 0.041 Uiso 1 1 calc R
C9 C 0.7969(3) 0.50281(17) 0.23884(15) 0.0386(9) Uani 1 1 d .
H9 H 0.8529 0.5388 0.2384 0.046 Uiso 1 1 calc R
C10 C 0.7562(2) 0.52617(15) 0.09519(14) 0.0287(8) Uani 1 1 d .
H10A H 0.7859 0.5617 0.1215 0.034 Uiso 1 1 calc R
H10B H 0.7685 0.5470 0.0595 0.034 Uiso 1 1 calc R
C11 C 0.5768(2) 0.54810(14) 0.14391(13) 0.0260(7) Uani 1 1 d .
H11 H 0.6086 0.5699 0.1748 0.031 Uiso 1 1 calc R
C12 C 0.4584(3) 0.50689(17) 0.08580(15) 0.0353(9) Uani 1 1 d .
H12 H 0.3913 0.4940 0.0689 0.042 Uiso 1 1 calc R
C13 C 0.5592(2) 0.49451(17) 0.06501(14) 0.0354(9) Uani 1 1 d .
H13 H 0.5743 0.4729 0.0316 0.043 Uiso 1 1 calc R
C14 C 0.9304(2) 0.46093(15) 0.06567(13) 0.0251(7) Uani 1 1 d .
H14A H 0.9700 0.4135 0.0657 0.030 Uiso 1 1 calc R
H14B H 0.9070 0.4714 0.0286 0.030 Uiso 1 1 calc R
C15 C 1.1057(2) 0.50919(16) 0.11093(13) 0.0288(8) Uani 1 1 d .
H15 H 1.1326 0.4625 0.1218 0.035 Uiso 1 1 calc R
C16 C 1.0901(3) 0.62711(16) 0.09725(14) 0.0371(9) Uani 1 1 d .
H16 H 1.1056 0.6783 0.0974 0.044 Uiso 1 1 calc R
C17 C 0.9992(2) 0.59592(17) 0.07481(12) 0.0317(7) Uani 1 1 d .
H17 H 0.9413 0.6208 0.0568 0.038 Uiso 1 1 calc R
C18 C 0.7791(3) 0.19260(16) 0.25880(14) 0.0304(8) Uani 1 1 d .
C19 C 0.7664(2) 0.23357(16) 0.31180(13) 0.0281(8) Uani 1 1 d .
C20 C 0.8580(3) 0.24817(18) 0.34481(15) 0.0401(9) Uani 1 1 d .
H20 H 0.9281 0.2319 0.3346 0.048 Uiso 1 1 calc R
C21 C 0.8460(3) 0.28668(18) 0.39271(15) 0.0406(9) Uani 1 1 d .
H21 H 0.9092 0.2986 0.4133 0.049 Uiso 1 1 calc R
C22 C 0.7422(2) 0.30837(16) 0.41136(13) 0.0268(7) Uani 1 1 d .
C23 C 0.6480(2) 0.29086(15) 0.37955(13) 0.0227(7) Uani 1 1 d .
C24 C 0.6629(2) 0.25619(15) 0.32994(14) 0.0268(7) Uani 1 1 d .
H24 H 0.6008 0.2476 0.3077 0.032 Uiso 1 1 calc R
C25 C 0.5282(3) 0.30521(16) 0.39391(15) 0.0316(8) Uani 1 1 d .
C26 C 0.7457(3) 0.35071(18) 0.46430(15) 0.0374(9) Uani 1 1 d .
N1 N 0.84739(19) 0.19988(13) 0.11278(11) 0.0275(6) Uani 1 1 d .
N2 N 0.80902(18) 0.31233(12) 0.07971(10) 0.0220(6) Uani 1 1 d .
N3 N 0.78565(19) 0.44753(12) 0.20207(11) 0.0254(6) Uani 1 1 d .
N4 N 0.7190(2) 0.49972(14) 0.27546(12) 0.0370(7) Uani 1 1 d .
N5 N 0.63561(18) 0.52009(13) 0.10283(10) 0.0227(6) Uani 1 1 d .
N6 N 0.46829(19) 0.54101(12) 0.13525(11) 0.0282(6) Uani 1 1 d .
N7 N 1.00780(18) 0.52003(12) 0.08353(10) 0.0228(6) Uani 1 1 d .
N8 N 1.15775(19) 0.57296(12) 0.12017(11) 0.0288(6) Uani 1 1 d .
O1 O 0.69795(17) 0.18661(11) 0.22655(9) 0.0370(6) Uani 1 1 d .
O2 O 0.87261(19) 0.16471(14) 0.24924(10) 0.0553(7) Uani 1 1 d .
O3 O 0.45830(17) 0.31106(13) 0.35727(10) 0.0495(7) Uani 1 1 d .
O4 O 0.50223(17) 0.30605(13) 0.44416(10) 0.0477(6) Uani 1 1 d .
O5 O 0.6620(2) 0.34848(14) 0.49559(10) 0.0600(7) Uani 1 1 d D
H5C H 0.6022 0.3297 0.4771 0.090 Uiso 1 1 d RD
O6 O 0.82951(19) 0.38692(14) 0.47656(10) 0.0551(7) Uani 1 1 d .
O1W O 0.5000 0.11634(19) 0.2500 0.0905(16) Uani 1 2 d SD
H1C H 0.551(3) 0.144(2) 0.240(2) 0.136 Uiso 1 1 d D
O2W O 0.0000 0.3274(4) 0.2500 0.077(2) Uani 0.50 2 d SPD
H2C H 0.013(11) 0.285(2) 0.263(4) 0.115 Uiso 0.50 1 d PD

loop_
_atom_site_aniso_label
_atom_site_aniso_U_11
_atom_site_aniso_U_22
_atom_site_aniso_U_33
_atom_site_aniso_U_23
_atom_site_aniso_U_13
_atom_site_aniso_U_12
Cd1 0.02268(10) 0.02580(10) 0.02233(11) 0.00105(13) 0.00435(8) 0.00226(12)
C1 0.0285(17) 0.0236(17) 0.033(2) -0.0021(15) 0.0080(15) 0.0010(14)
C2 0.0329(19) 0.0256(18) 0.037(2) -0.0063(16) 0.0132(16) 0.0027(15)
C3 0.0331(19) 0.0353(19) 0.026(2) 0.0003(16) 0.0105(16) 0.0016(15)
C4 0.0220(15) 0.0240(17) 0.0292(19) 0.0025(14) 0.0013(13) 0.0002(13)
C5 0.0192(15) 0.0236(16) 0.0217(19) -0.0017(13) 0.0038(13) 0.0034(13)
C6 0.0286(17) 0.0323(17) 0.025(2) -0.0013(15) 0.0065(15) -0.0023(14)
C7 0.0314(17) 0.0295(17) 0.039(2) -0.0116(17) 0.0113(15) -0.0154(16)
C8 0.0340(19) 0.0384(19) 0.031(2) -0.0004(16) 0.0064(16) -0.0075(16)
C9 0.040(2) 0.037(2) 0.039(2) -0.0132(18) 0.0056(18) -0.0116(17)
C10 0.0219(17) 0.0299(17) 0.035(2) 0.0062(15) 0.0077(15) -0.0028(14)
C11 0.0232(17) 0.0249(17) 0.030(2) -0.0013(14) 0.0006(15) 0.0027(13)
C12 0.0238(19) 0.042(2) 0.040(2) -0.0113(18) -0.0093(17) 0.0066(16)
C13 0.0329(19) 0.048(2) 0.026(2) -0.0094(16) -0.0047(17) 0.0174(16)
C14 0.0212(16) 0.0243(16) 0.030(2) -0.0031(14) 0.0049(14) -0.0014(13)
C15 0.0240(17) 0.0282(18) 0.034(2) 0.0041(15) 0.0053(15) 0.0028(14)
C16 0.0351(19) 0.0241(17) 0.052(3) 0.0067(15) -0.0089(17) -0.0068(15)
C17 0.0278(16) 0.0271(16) 0.040(2) 0.0064(17) -0.0091(14) 0.0017(16)
C18 0.032(2) 0.0273(18) 0.032(2) -0.0026(16) 0.0038(17) -0.0061(15)
C19 0.0250(18) 0.0293(18) 0.030(2) -0.0041(15) 0.0046(15) 0.0022(14)
C20 0.0249(18) 0.052(2) 0.044(3) -0.0131(19) 0.0005(17) 0.0101(16)
C21 0.0272(18) 0.055(2) 0.039(2) -0.0173(18) -0.0087(17) 0.0003(17)
C22 0.0332(18) 0.0276(17) 0.0196(19) -0.0019(14) -0.0012(15) 0.0021(15)
C23 0.0218(16) 0.0204(15) 0.026(2) 0.0016(14) 0.0006(14) 0.0006(13)
C24 0.0230(19) 0.0312(16) 0.0261(19) -0.0022(16) -0.0035(15) -0.0008(14)
C25 0.0284(19) 0.0272(18) 0.039(2) -0.0079(17) 0.0063(17) -0.0001(15)
C26 0.043(2) 0.042(2) 0.027(2) -0.0048(16) -0.0065(18) 0.0066(18)
N1 0.0282(14) 0.0248(14) 0.0298(18) -0.0007(12) 0.0082(12) -0.0010(12)
N2 0.0239(14) 0.0188(13) 0.0235(16) 0.0022(11) 0.0039(11) -0.0017(11)
N3 0.0258(14) 0.0263(14) 0.0243(17) -0.0040(12) 0.0044(12) -0.0019(11)
N4 0.0336(16) 0.0402(17) 0.037(2) -0.0146(14) 0.0102(14) -0.0119(13)
N5 0.0198(13) 0.0276(14) 0.0208(15) 0.0017(11) 0.0052(11) 0.0048(11)
N6 0.0242(14) 0.0310(14) 0.0297(17) 0.0014(12) 0.0038(12) 0.0006(12)
N7 0.0183(13) 0.0248(14) 0.0254(16) -0.0006(11) 0.0027(11) -0.0027(11)
N8 0.0257(13) 0.0254(14) 0.0352(18) 0.0026(12) -0.0040(12) -0.0037(12)
O1 0.0323(13) 0.0496(14) 0.0291(15) -0.0106(11) -0.0004(11) -0.0020(11)
O2 0.0343(14) 0.0847(18) 0.0470(18) -0.0286(14) 0.0018(12) 0.0216(13)
O3 0.0257(13) 0.0706(17) 0.0519(19) -0.0073(13) -0.0027(12) 0.0114(11)
O4 0.0406(14) 0.0648(16) 0.0384(17) -0.0091(13) 0.0193(12) -0.0049(11)
O5 0.0570(17) 0.0899(19) 0.0334(17) -0.0250(14) 0.0092(14) -0.0118(14)
O6 0.0513(14) 0.0714(17) 0.0424(16) -0.0218(14) -0.0050(12) -0.0165(14)
O1W 0.028(2) 0.043(3) 0.201(5) 0.000 0.023(3) 0.000
O2W 0.106(7) 0.061(5) 0.063(7) 0.000 0.008(5) 0.000

loop_
_atom_type_symbol
_atom_type_description
_atom_type_scat_dispersion_real
_atom_type_scat_dispersion_imag
_atom_type_scat_source
C C 0.0033 0.0016 'International Tables Vol C Tables 4.2.6.8 and 6.1.1.4'
H H 0.0000 0.0000 'International Tables Vol C Tables 4.2.6.8 and 6.1.1.4'
N N 0.0061 0.0033 'International Tables Vol C Tables 4.2.6.8 and 6.1.1.4'
O O 0.0106 0.0060 'International Tables Vol C Tables 4.2.6.8 and 6.1.1.4'
Cd Cd -0.8075 1.2024 'International Tables Vol C Tables 4.2.6.8 and 6.1.1.4'

loop_
_geom_angle_atom_site_label_1
_geom_angle_atom_site_label_2
_geom_angle_atom_site_label_3
_geom_angle
_geom_angle_site_symmetry_1
_geom_angle_site_symmetry_3
N4 Cd1 N6 91.16(9) 4_645 3_545
N4 Cd1 N1 176.27(9) 4_645 .
N6 Cd1 N1 89.27(8) 3_545 .
N4 Cd1 O2 87.65(10) 4_645 .
N6 Cd1 O2 109.68(8) 3_545 .
N1 Cd1 O2 95.69(9) . .
N4 Cd1 N8 88.43(9) 4_645 3_445
N6 Cd1 N8 110.20(9) 3_545 3_445
N1 Cd1 N8 87.94(8) . 3_445
O2 Cd1 N8 139.99(8) . 3_445
N4 Cd1 O1 92.32(9) 4_645 .
N6 Cd1 O1 162.76(7) 3_545 .
N1 Cd1 O1 88.35(8) . .
O2 Cd1 O1 53.65(7) . .
N8 Cd1 O1 86.78(8) 3_445 .
N1 C1 N2 111.4(3) . .
N1 C1 H1 124.3 . .
N2 C1 H1 124.3 . .
C3 C2 N1 110.2(3) . .
C3 C2 H2 124.9 . .
N1 C2 H2 124.9 . .
C2 C3 N2 106.2(3) . .
C2 C3 H3 126.9 . .
N2 C3 H3 126.9 . .
N2 C4 C5 115.9(2) . .
N2 C4 H4A 108.3 . .
C5 C4 H4A 108.3 . .
N2 C4 H4B 108.3 . .
C5 C4 H4B 108.3 . .
H4A C4 H4B 107.4 . .
C6 C5 C4 113.4(2) . .
C6 C5 C14 106.5(2) . .
C4 C5 C14 106.5(2) . .
C6 C5 C10 113.0(2) . .
C4 C5 C10 109.8(2) . .
C14 C5 C10 107.3(2) . .
N3 C6 C5 117.0(2) . .
N3 C6 H6A 108.0 . .
C5 C6 H6A 108.0 . .
N3 C6 H6B 108.0 . .
C5 C6 H6B 108.0 . .
H6A C6 H6B 107.3 . .
C8 C7 N3 107.2(3) . .
C8 C7 H7 126.4 . .
N3 C7 H7 126.4 . .
C7 C8 N4 109.3(3) . .
C7 C8 H8 125.3 . .
N4 C8 H8 125.3 . .
N4 C9 N3 111.7(3) . .
N4 C9 H9 124.2 . .
N3 C9 H9 124.2 . .
N5 C10 C5 116.3(2) . .
N5 C10 H10A 108.2 . .
C5 C10 H10A 108.2 . .
N5 C10 H10B 108.2 . .
C5 C10 H10B 108.2 . .
H10A C10 H10B 107.4 . .
N6 C11 N5 112.0(3) . .
N6 C11 H11 124.0 . .
N5 C11 H11 124.0 . .
C13 C12 N6 110.5(3) . .
C13 C12 H12 124.7 . .
N6 C12 H12 124.7 . .
C12 C13 N5 106.4(3) . .
C12 C13 H13 126.8 . .
N5 C13 H13 126.8 . .
N7 C14 C5 115.5(2) . .
N7 C14 H14A 108.4 . .
C5 C14 H14A 108.4 . .
N7 C14 H14B 108.4 . .
C5 C14 H14B 108.4 . .
H14A C14 H14B 107.5 . .
N8 C15 N7 111.6(2) . .
N8 C15 H15 124.2 . .
N7 C15 H15 124.2 . .
C17 C16 N8 110.5(3) . .
C17 C16 H16 124.7 . .
N8 C16 H16 124.7 . .
C16 C17 N7 106.6(2) . .
C16 C17 H17 126.7 . .
N7 C17 H17 126.7 . .
O1 C18 O2 122.5(3) . .
O1 C18 C19 120.1(3) . .
O2 C18 C19 117.5(3) . .
C20 C19 C24 117.7(3) . .
C20 C19 C18 120.6(3) . .
C24 C19 C18 121.8(3) . .
C21 C20 C19 120.2(3) . .
C21 C20 H20 119.9 . .
C19 C20 H20 119.9 . .
C20 C21 C22 122.1(3) . .
C20 C21 H21 118.9 . .
C22 C21 H21 118.9 . .
C21 C22 C23 118.2(3) . .
C21 C22 C26 114.5(3) . .
C23 C22 C26 127.3(3) . .
C24 C23 C22 118.5(3) . .
C24 C23 C25 115.0(3) . .
C22 C23 C25 126.5(3) . .
C23 C24 C19 123.1(3) . .
C23 C24 H24 118.5 . .
C19 C24 H24 118.5 . .
O3 C25 O4 122.2(3) . .
O3 C25 C23 119.0(3) . .
O4 C25 C23 118.6(3) . .
O6 C26 O5 121.2(3) . .
O6 C26 C22 119.0(3) . .
O5 C26 C22 119.8(3) . .
C1 N1 C2 105.5(2) . .
C1 N1 Cd1 119.1(2) . .
C2 N1 Cd1 134.58(19) . .
C1 N2 C3 106.6(2) . .
C1 N2 C4 124.7(3) . .
C3 N2 C4 128.5(3) . .
C9 N3 C7 106.4(3) . .
C9 N3 C6 122.3(3) . .
C7 N3 C6 131.2(2) . .
C9 N4 C8 105.4(3) . .
C9 N4 Cd1 121.0(2) . 4_655
C8 N4 Cd1 130.8(2) . 4_655
C11 N5 C13 106.3(2) . .
C11 N5 C10 127.2(2) . .
C13 N5 C10 125.8(3) . .
C11 N6 C12 104.7(3) . .
C11 N6 Cd1 132.5(2) . 3_455
C12 N6 Cd1 119.70(19) . 3_455
C15 N7 C17 106.2(2) . .
C15 N7 C14 125.8(2) . .
C17 N7 C14 127.9(2) . .
C15 N8 C16 105.0(2) . .
C15 N8 Cd1 131.53(19) . 3
C16 N8 Cd1 123.15(17) . 3
C18 O1 Cd1 87.10(18) . .
C18 O2 Cd1 96.42(19) . .
C26 O5 H5C 109.5 . .

loop_
_geom_bond_atom_site_label_1
_geom_bond_atom_site_label_2
_geom_bond_distance
_geom_bond_site_symmetry_2
Cd1 N4 2.285(3) 4_645
Cd1 N6 2.285(2) 3_545
Cd1 N1 2.303(2) .
Cd1 O2 2.325(2) .
Cd1 N8 2.332(2) 3_445
Cd1 O1 2.527(2) .
C1 N1 1.325(3) .
C1 N2 1.348(4) .
C1 H1 0.9300 .
C2 C3 1.352(4) .
C2 N1 1.362(4) .
C2 H2 0.9300 .
C3 N2 1.375(4) .
C3 H3 0.9300 .
C4 N2 1.462(3) .
C4 C5 1.536(4) .
C4 H4A 0.9700 .
C4 H4B 0.9700 .
C5 C6 1.535(4) .
C5 C14 1.561(4) .
C5 C10 1.561(4) .
C6 N3 1.462(4) .
C6 H6A 0.9700 .
C6 H6B 0.9700 .
C7 C8 1.339(4) .
C7 N3 1.367(3) .
C7 H7 0.9300 .
C8 N4 1.379(3) .
C8 H8 0.9300 .
C9 N4 1.315(4) .
C9 N3 1.343(4) .
C9 H9 0.9300 .
C10 N5 1.470(3) .
C10 H10A 0.9700 .
C10 H10B 0.9700 .
C11 N6 1.324(3) .
C11 N5 1.343(4) .
C11 H11 0.9300 .
C12 C13 1.343(4) .
C12 N6 1.366(4) .
C12 H12 0.9300 .
C13 N5 1.374(3) .
C13 H13 0.9300 .
C14 N7 1.467(3) .
C14 H14A 0.9700 .
C14 H14B 0.9700 .
C15 N8 1.314(3) .
C15 N7 1.359(3) .
C15 H15 0.9300 .
C16 C17 1.337(4) .
C16 N8 1.375(3) .
C16 H16 0.9300 .
C17 N7 1.372(3) .
C17 H17 0.9300 .
C18 O1 1.251(3) .
C18 O2 1.255(3) .
C18 C19 1.507(4) .
C19 C20 1.382(4) .
C19 C24 1.390(4) .
C20 C21 1.376(4) .
C20 H20 0.9300 .
C21 C22 1.393(4) .
C21 H21 0.9300 .
C22 C23 1.399(4) .
C22 C26 1.508(4) .
C23 C24 1.385(4) .
C23 C25 1.512(4) .
C24 H24 0.9300 .
C25 O3 1.226(4) .
C25 O4 1.284(4) .
C26 O6 1.229(3) .
C26 O5 1.281(4) .
N4 Cd1 2.285(3) 4_655
N6 Cd1 2.285(2) 3_455
N8 Cd1 2.332(2) 3
O5 H5C 0.9065 .
O1W H1C 0.833(19) .
O2W H2C 0.84(2) .

loop_
_geom_hbond_atom_site_label_D
_geom_hbond_atom_site_label_H
_geom_hbond_atom_site_label_A
_geom_hbond_distance_DH
_geom_hbond_distance_HA
_geom_hbond_distance_DA
_geom_hbond_angle_DHA
O1W H1C O1 0.833(19) 1.95(2) 2.760(3) 163(5)

loop_
_geom_torsion_atom_site_label_1
_geom_torsion_atom_site_label_2
_geom_torsion_atom_site_label_3
_geom_torsion_atom_site_label_4
_geom_torsion
_geom_torsion_site_symmetry_1
_geom_torsion_site_symmetry_4
N1 C2 C3 N2 0.5(3) . .
N2 C4 C5 C6 -50.0(3) . .
N2 C4 C5 C14 66.7(3) . .
N2 C4 C5 C10 -177.5(2) . .
C4 C5 C6 N3 -80.9(3) . .
C14 C5 C6 N3 162.3(2) . .
C10 C5 C6 N3 44.9(3) . .
N3 C7 C8 N4 0.0(4) . .
C6 C5 C10 N5 -89.6(3) . .
C4 C5 C10 N5 38.1(4) . .
C14 C5 C10 N5 153.4(3) . .
N6 C12 C13 N5 1.2(4) . .
C6 C5 C14 N7 -57.5(3) . .
C4 C5 C14 N7 -178.8(2) . .
C10 C5 C14 N7 63.6(3) . .
N8 C16 C17 N7 0.2(4) . .
O1 C18 C19 C20 -172.4(3) . .
O2 C18 C19 C20 8.4(4) . .
O1 C18 C19 C24 9.3(5) . .
O2 C18 C19 C24 -169.9(3) . .
C24 C19 C20 C21 -2.7(5) . .
C18 C19 C20 C21 178.9(3) . .
C19 C20 C21 C22 3.9(5) . .
C20 C21 C22 C23 -0.9(5) . .
C20 C21 C22 C26 -179.4(3) . .
C21 C22 C23 C24 -3.1(4) . .
C26 C22 C23 C24 175.3(3) . .
C21 C22 C23 C25 176.2(3) . .
C26 C22 C23 C25 -5.5(5) . .
C22 C23 C24 C19 4.3(4) . .
C25 C23 C24 C19 -175.1(3) . .
C20 C19 C24 C23 -1.4(5) . .
C18 C19 C24 C23 177.0(3) . .
C24 C23 C25 O3 -25.0(4) . .
C22 C23 C25 O3 155.7(3) . .
C24 C23 C25 O4 150.6(3) . .
C22 C23 C25 O4 -28.7(4) . .
C21 C22 C26 O6 27.0(4) . .
C23 C22 C26 O6 -151.4(3) . .
C21 C22 C26 O5 -153.1(3) . .
C23 C22 C26 O5 28.5(5) . .
N2 C1 N1 C2 -0.5(3) . .
N2 C1 N1 Cd1 -171.52(17) . .
C3 C2 N1 C1 0.0(3) . .
C3 C2 N1 Cd1 169.0(2) . .
N4 Cd1 N1 C1 96.6(15) 4_645 .
N6 Cd1 N1 C1 -166.7(2) 3_545 .
O2 Cd1 N1 C1 -57.0(2) . .
N8 Cd1 N1 C1 83.0(2) 3_445 .
O1 Cd1 N1 C1 -3.8(2) . .
N4 Cd1 N1 C2 -71.2(15) 4_645 .
N6 Cd1 N1 C2 25.5(3) 3_545 .
O2 Cd1 N1 C2 135.2(3) . .
N8 Cd1 N1 C2 -84.8(3) 3_445 .
O1 Cd1 N1 C2 -171.6(3) . .
N1 C1 N2 C3 0.8(3) . .
N1 C1 N2 C4 176.9(2) . .
C2 C3 N2 C1 -0.8(3) . .
C2 C3 N2 C4 -176.7(2) . .
C5 C4 N2 C1 90.0(3) . .
C5 C4 N2 C3 -94.7(3) . .
N4 C9 N3 C7 -0.3(4) . .
N4 C9 N3 C6 -176.6(3) . .
C8 C7 N3 C9 0.2(3) . .
C8 C7 N3 C6 176.0(3) . .
C5 C6 N3 C9 -112.2(3) . .
C5 C6 N3 C7 72.5(4) . .
N3 C9 N4 C8 0.3(4) . .
N3 C9 N4 Cd1 -162.6(2) . 4_655
C7 C8 N4 C9 -0.2(4) . .
C7 C8 N4 Cd1 160.4(2) . 4_655
N6 C11 N5 C13 1.0(3) . .
N6 C11 N5 C10 172.0(2) . .
C12 C13 N5 C11 -1.4(3) . .
C12 C13 N5 C10 -172.5(3) . .
C5 C10 N5 C11 111.9(3) . .
C5 C10 N5 C13 -78.8(4) . .
N5 C11 N6 C12 -0.3(3) . .
N5 C11 N6 Cd1 -159.79(19) . 3_455
C13 C12 N6 C11 -0.6(3) . .
C13 C12 N6 Cd1 162.1(2) . 3_455
N8 C15 N7 C17 0.5(3) . .
N8 C15 N7 C14 178.6(3) . .
C16 C17 N7 C15 -0.4(3) . .
C16 C17 N7 C14 -178.4(3) . .
C5 C14 N7 C15 103.3(3) . .
C5 C14 N7 C17 -79.1(4) . .
N7 C15 N8 C16 -0.4(4) . .
N7 C15 N8 Cd1 173.4(2) . 3
C17 C16 N8 C15 0.1(4) . .
C17 C16 N8 Cd1 -174.4(2) . 3
O2 C18 O1 Cd1 6.0(3) . .
C19 C18 O1 Cd1 -173.1(3) . .
N4 Cd1 O1 C18 81.96(19) 4_645 .
N6 Cd1 O1 C18 -19.5(4) 3_545 .
N1 Cd1 O1 C18 -101.71(18) . .
O2 Cd1 O1 C18 -3.41(17) . .
N8 Cd1 O1 C18 170.26(18) 3_445 .
O1 C18 O2 Cd1 -6.6(3) . .
C19 C18 O2 Cd1 172.6(2) . .
N4 Cd1 O2 C18 -91.2(2) 4_645 .
N6 Cd1 O2 C18 178.41(19) 3_545 .
N1 Cd1 O2 C18 87.1(2) . .
N8 Cd1 O2 C18 -6.4(3) 3_445 .
O1 Cd1 O2 C18 3.41(17) . .
